data_7032174
loop_
_publ_author_name
'Giri, Chandan'
'Topi\'c, Filip'
'Mal, Prasenjit'
'Rissanen, Kari'

_publ_section_title
;
 Anion-controlled formation of an aminal-(bis)imine Fe(ii)-complex.
;
_journal_issue 42
_journal_name_full 'Dalton transactions (Cambridge, England : 2003)'
_journal_page_first 15697
_journal_page_last 15699
_journal_paper_doi 10.1039/c4dt02180k
_journal_volume 43
_journal_year 2014
_chemical_formula_moiety 'C30 H25 Fe N7 2+, 2(C F3 O3 S -)'
_chemical_formula_sum 'C32 H25 F6 Fe N7 O6 S2'
_chemical_formula_weight 837.56
_space_group_crystal_system triclinic
_space_group_IT_number 2
_space_group_name_Hall '-P 1'
_space_group_name_H-M_alt 'P -1'
_symmetry_space_group_name_Hall '-P 1'
_symmetry_space_group_name_H-M 'P -1'
_atom_sites_solution_hydrogens mixed
_atom_sites_solution_primary iterative
_atom_sites_solution_secondary difmap
_audit_creation_method SHELXL-2013
_cell_angle_alpha 100.554(2)
_cell_angle_beta 93.752(2)
_cell_angle_gamma 100.5206(18)
_cell_formula_units_Z 2
_cell_length_a 9.2055(3)
_cell_length_b 11.5244(4)
_cell_length_c 16.9127(5)
_cell_measurement_reflns_used 6673
_cell_measurement_temperature 123.0(1)
_cell_measurement_theta_max 28.283
_cell_measurement_theta_min 0.407
_cell_volume 1725.13(10)
_computing_cell_refinement 'HKL Scalepack (Otwinowski & Minor 1997)'
_computing_data_collection 'Collect (Bruker AXS BV, 1997-2004)'
_computing_data_reduction 'HKL Denzo and Scalepack (Otwinowski & Minor 1997)'
_computing_publication_material 'WinGX (Farrugia, 2012)'
_computing_structure_refinement 'SHELXL-2013 (Sheldrick, 2008)'
_computing_structure_solution 'Superflip (Palatinus & Chapuis, 2007)'
_diffrn_ambient_temperature 123.0(1)
_diffrn_detector_area_resol_mean 9
_diffrn_measured_fraction_theta_full 0.997
_diffrn_measured_fraction_theta_max 0.997
_diffrn_measurement_device '95mm CCD camera on \k-goniostat'
_diffrn_measurement_device_type KappaCCD
_diffrn_measurement_method '\f scans + \w scans'
_diffrn_radiation_monochromator 'horizonally mounted graphite crystal'
_diffrn_radiation_source 'fine-focus sealed tube'
_diffrn_radiation_type MoK\a
_diffrn_radiation_wavelength 0.71073
_diffrn_reflns_av_R_equivalents 0.0266
_diffrn_reflns_av_unetI/netI 0.0442
_diffrn_reflns_Laue_measured_fraction_full 0.997
_diffrn_reflns_Laue_measured_fraction_max 0.997
_diffrn_reflns_limit_h_max 9
_diffrn_reflns_limit_h_min -11
_diffrn_reflns_limit_k_max 13
_diffrn_reflns_limit_k_min -12
_diffrn_reflns_limit_l_max 20
_diffrn_reflns_limit_l_min -20
_diffrn_reflns_number 9519
_diffrn_reflns_point_group_measured_fraction_full 0.997
_diffrn_reflns_point_group_measured_fraction_max 0.997
_diffrn_reflns_theta_full 25.250
_diffrn_reflns_theta_max 25.246
_diffrn_reflns_theta_min 2.463
_exptl_absorpt_coefficient_mu 0.647
_exptl_absorpt_correction_T_max 0.7457
_exptl_absorpt_correction_T_min 0.6350
_exptl_absorpt_correction_type multi-scan
_exptl_absorpt_process_details 'SADABS 2008 (Sheldrick, 1996)'
_exptl_crystal_colour purple
_exptl_crystal_density_diffrn 1.612
_exptl_crystal_density_method 'not measured'
_exptl_crystal_description block
_exptl_crystal_F_000 852
_exptl_crystal_size_max 0.300
_exptl_crystal_size_mid 0.200
_exptl_crystal_size_min 0.200
_refine_diff_density_max 0.789
_refine_diff_density_min -0.566
_refine_diff_density_rms 0.074
_refine_ls_extinction_method none
_refine_ls_goodness_of_fit_ref 1.062
_refine_ls_hydrogen_treatment mixed
_refine_ls_matrix_type full
_refine_ls_number_parameters 491
_refine_ls_number_reflns 6216
_refine_ls_number_restraints 1
_refine_ls_restrained_S_all 1.062
_refine_ls_R_factor_all 0.0696
_refine_ls_R_factor_gt 0.0505
_refine_ls_shift/su_max 0.000
_refine_ls_shift/su_mean 0.000
_refine_ls_structure_factor_coef Fsqd
_refine_ls_weighting_details 'w=1/[\s^2^(Fo^2^)+(0.0239P)^2^+4.6137P] where P=(Fo^2^+2Fc^2^)/3'
_refine_ls_weighting_scheme calc
_refine_ls_wR_factor_gt 0.1026
_refine_ls_wR_factor_ref 0.1146
_reflns_Friedel_coverage 0.000
_reflns_number_gt 5014
_reflns_number_total 6216
_reflns_threshold_expression 'I > 2\s(I)'
_cod_data_source_file c4dt02180k2.cif
_cod_data_source_block 3
_cod_depositor_comments 'Adding full bibliography for 7032174--7032175.cif.'
_cod_database_code 7032174
_shelx_space_group_comment
;
The symmetry employed for this shelxl refinement is uniquely defined
by the following loop, which should always be used as a source of
symmetry information in preference to the above space-group names.
They are only intended as comments.
;
_shelx_estimated_absorpt_t_min 0.830
_shelx_estimated_absorpt_t_max 0.882
_shelxl_version_number 2013-4

loop_
_space_group_symop_operation_xyz
'x, y, z'
'-x, -y, -z'

loop_
_atom_site_label
_atom_site_type_symbol
_atom_site_fract_x
_atom_site_fract_y
_atom_site_fract_z
_atom_site_U_iso_or_equiv
_atom_site_adp_type
_atom_site_occupancy
_atom_site_site_symmetry_order
_atom_site_calc_flag
_atom_site_refinement_flags_posn
_atom_site_refinement_flags_adp
Fe1 Fe 0.05332(5) 0.36908(4) 0.24886(3) 0.01898(13) Uani 1 1 d . .
C2A C -0.1431(4) 0.2348(3) 0.1168(2) 0.0222(7) Uani 1 1 d . .
C3A C -0.2697(4) 0.1891(3) 0.0627(2) 0.0266(8) Uani 1 1 d . .
H3A H -0.2745 0.1188 0.0224 0.032 Uiso 1 1 calc R U
C4A C -0.3884(4) 0.2475(4) 0.0682(2) 0.0308(9) Uani 1 1 d . .
H4A H -0.4768 0.2172 0.0326 0.037 Uiso 1 1 calc R U
C5A C -0.3757(4) 0.3504(4) 0.1263(2) 0.0308(9) Uani 1 1 d . .
H5A H -0.4551 0.3928 0.1306 0.037 Uiso 1 1 calc R U
C6A C -0.2468(4) 0.3920(3) 0.1785(2) 0.0262(8) Uani 1 1 d . .
H6A H -0.2400 0.4630 0.2184 0.031 Uiso 1 1 calc R U
C7A C -0.0141(4) 0.1789(3) 0.1192(2) 0.0222(7) Uani 1 1 d . .
H7A H -0.0033 0.1112 0.0801 0.027 Uiso 1 1 calc R U
C9A C 0.2183(4) 0.1919(3) 0.1979(2) 0.0206(7) Uani 1 1 d . .
C10A C 0.3065(4) 0.2654(3) 0.2643(2) 0.0225(7) Uani 1 1 d . .
C11A C 0.4397(4) 0.2377(3) 0.2905(2) 0.0291(8) Uani 1 1 d . .
H11A H 0.5006 0.2878 0.3361 0.035 Uiso 1 1 calc R U
C12A C 0.4827(4) 0.1360(4) 0.2495(2) 0.0332(9) Uani 1 1 d . .
H12A H 0.5742 0.1169 0.2667 0.040 Uiso 1 1 calc R U
C13A C 0.3939(4) 0.0620(4) 0.1836(2) 0.0328(9) Uani 1 1 d . .
H13A H 0.4251 -0.0073 0.1561 0.039 Uiso 1 1 calc R U
C14A C 0.2607(4) 0.0878(3) 0.1573(2) 0.0283(8) Uani 1 1 d . .
H14A H 0.1989 0.0361 0.1128 0.034 Uiso 1 1 calc R U
N1A N -0.1312(3) 0.3360(2) 0.17509(16) 0.0204(6) Uani 1 1 d . .
N8A N 0.0842(3) 0.2297(2) 0.17907(16) 0.0192(6) Uani 1 1 d . .
N15A N 0.2515(3) 0.3705(2) 0.30456(17) 0.0226(6) Uani 1 1 d . .
H15A H 0.2407 0.3651 0.3623 0.027 Uiso 1 1 calc R U
C2B C -0.1089(4) 0.3579(3) 0.3833(2) 0.0228(7) Uani 1 1 d . .
C3B C -0.1961(4) 0.3144(4) 0.4395(2) 0.0302(8) Uani 1 1 d . .
H3B H -0.2320 0.3681 0.4796 0.036 Uiso 1 1 calc R U
C4B C -0.2296(4) 0.1920(4) 0.4363(2) 0.0347(9) Uani 1 1 d . .
H4B H -0.2876 0.1599 0.4746 0.042 Uiso 1 1 calc R U
C5B C -0.1770(4) 0.1162(4) 0.3759(2) 0.0314(8) Uani 1 1 d . .
H5B H -0.1987 0.0315 0.3724 0.038 Uiso 1 1 calc R U
C6B C -0.0924(4) 0.1654(3) 0.3208(2) 0.0246(8) Uani 1 1 d . .
H6B H -0.0577 0.1128 0.2795 0.030 Uiso 1 1 calc R U
C7B C -0.0581(4) 0.4840(3) 0.3831(2) 0.0255(8) Uani 1 1 d . .
H7B H -0.0816 0.5458 0.4227 0.031 Uiso 1 1 calc R U
C9B C 0.0877(4) 0.6307(3) 0.3264(2) 0.0276(8) Uani 1 1 d . .
C10B C 0.2411(4) 0.6663(3) 0.3464(2) 0.0295(8) Uani 1 1 d . .
C11B C 0.3077(5) 0.7845(4) 0.3464(2) 0.0403(10) Uani 1 1 d . .
H11B H 0.4118 0.8104 0.3603 0.048 Uiso 1 1 calc R U
C12B C 0.2235(6) 0.8650(4) 0.3263(3) 0.0456(11) Uani 1 1 d . .
H12B H 0.2702 0.9457 0.3265 0.055 Uiso 1 1 calc R U
C13B C 0.0730(5) 0.8290(4) 0.3062(3) 0.0421(11) Uani 1 1 d . .
H13B H 0.0162 0.8843 0.2916 0.051 Uiso 1 1 calc R U
C14B C 0.0039(5) 0.7117(3) 0.3070(2) 0.0349(9) Uani 1 1 d . .
H14B H -0.1005 0.6871 0.2942 0.042 Uiso 1 1 calc R U
N1B N -0.0579(3) 0.2842(3) 0.32356(16) 0.0211(6) Uani 1 1 d . .
N8B N 0.0213(3) 0.5074(3) 0.32568(17) 0.0232(6) Uani 1 1 d . .
N15B N 0.3243(4) 0.5816(3) 0.36592(19) 0.0314(7) Uani 1 1 d D .
H15B H 0.416(3) 0.617(4) 0.4043(19) 0.065(15) Uiso 1 1 d D .
C2C C 0.3164(4) 0.5160(3) 0.2197(2) 0.0237(7) Uani 1 1 d . .
C3C C 0.4144(4) 0.5949(3) 0.1860(2) 0.0307(9) Uani 1 1 d . .
H3C H 0.5134 0.6244 0.2103 0.037 Uiso 1 1 calc R U
C4C C 0.3663(5) 0.6300(3) 0.1166(2) 0.0356(9) Uani 1 1 d . .
H4C H 0.4315 0.6841 0.0925 0.043 Uiso 1 1 calc R U
C5C C 0.2215(4) 0.5850(3) 0.0828(2) 0.0328(9) Uani 1 1 d . .
H5C H 0.1858 0.6080 0.0351 0.039 Uiso 1 1 calc R U
C6C C 0.1294(4) 0.5063(3) 0.1190(2) 0.0260(8) Uani 1 1 d . .
H6C H 0.0304 0.4749 0.0949 0.031 Uiso 1 1 calc R U
C7C C 0.3513(4) 0.4881(3) 0.3015(2) 0.0263(8) Uani 1 1 d . .
H7C H 0.4575 0.4799 0.3082 0.032 Uiso 1 1 calc R U
N1C N 0.1745(3) 0.4725(2) 0.18696(17) 0.0220(6) Uani 1 1 d . .
C1D C 0.7979(5) 0.7241(4) 0.0752(3) 0.0435(11) Uani 1 1 d . .
F1D F 0.9349(3) 0.7147(3) 0.0619(2) 0.0756(10) Uani 1 1 d . .
F2D F 0.7081(4) 0.6615(3) 0.01182(19) 0.0739(10) Uani 1 1 d . .
F3D F 0.7656(4) 0.6667(3) 0.1372(2) 0.0737(9) Uani 1 1 d . .
O1D O 0.8695(4) 0.9311(3) 0.17138(19) 0.0548(9) Uani 1 1 d . .
O2D O 0.8200(4) 0.9200(3) 0.02842(18) 0.0539(9) Uani 1 1 d . .
O3D O 0.6187(3) 0.8655(3) 0.1056(2) 0.0586(10) Uani 1 1 d . .
S1D S 0.77306(11) 0.87785(9) 0.09940(6) 0.0311(2) Uani 1 1 d . .
C1E C 0.7648(5) 0.8394(4) 0.4980(3) 0.0427(10) Uani 1 1 d . .
F1E F 0.6714(4) 0.8990(3) 0.4681(2) 0.0752(9) Uani 1 1 d . .
F2E F 0.8908(3) 0.8624(2) 0.46529(17) 0.0583(7) Uani 1 1 d . .
F3E F 0.7921(3) 0.8835(2) 0.57768(17) 0.0628(8) Uani 1 1 d . .
O1E O 0.6761(3) 0.6391(3) 0.39398(15) 0.0379(7) Uani 1 1 d . .
O2E O 0.7955(3) 0.6345(2) 0.52549(15) 0.0329(6) Uani 1 1 d . .
O3E O 0.5458(3) 0.6745(3) 0.51355(17) 0.0386(7) Uani 1 1 d . .
S1E S 0.68595(10) 0.67850(8) 0.48040(6) 0.0281(2) Uani 1 1 d . .

loop_
_atom_site_aniso_label
_atom_site_aniso_U_11
_atom_site_aniso_U_22
_atom_site_aniso_U_33
_atom_site_aniso_U_23
_atom_site_aniso_U_13
_atom_site_aniso_U_12
Fe1 0.0195(2) 0.0185(3) 0.0194(3) 0.00390(19) 0.00393(19) 0.00396(19)
C2A 0.0210(17) 0.0251(18) 0.0219(17) 0.0101(15) 0.0055(14) 0.0013(14)
C3A 0.0294(19) 0.0286(19) 0.0211(18) 0.0069(15) 0.0017(15) 0.0027(16)
C4A 0.0248(19) 0.040(2) 0.029(2) 0.0152(18) 0.0009(16) 0.0031(17)
C5A 0.0252(19) 0.038(2) 0.037(2) 0.0197(18) 0.0071(16) 0.0123(17)
C6A 0.0294(19) 0.0242(19) 0.0284(19) 0.0087(15) 0.0096(15) 0.0082(16)
C7A 0.0250(18) 0.0203(17) 0.0217(18) 0.0032(14) 0.0053(14) 0.0056(14)
C9A 0.0210(17) 0.0232(18) 0.0225(17) 0.0123(14) 0.0073(14) 0.0074(14)
C10A 0.0208(17) 0.0249(18) 0.0238(18) 0.0095(15) 0.0060(14) 0.0039(14)
C11A 0.0233(18) 0.034(2) 0.031(2) 0.0107(17) 0.0027(15) 0.0053(16)
C12A 0.0235(19) 0.045(2) 0.039(2) 0.0206(19) 0.0059(17) 0.0136(18)
C13A 0.038(2) 0.034(2) 0.034(2) 0.0099(17) 0.0118(17) 0.0210(18)
C14A 0.031(2) 0.030(2) 0.0265(19) 0.0048(16) 0.0066(16) 0.0130(16)
N1A 0.0208(14) 0.0228(15) 0.0202(14) 0.0076(12) 0.0061(11) 0.0060(12)
N8A 0.0190(14) 0.0216(15) 0.0188(14) 0.0065(12) 0.0044(11) 0.0051(12)
N15A 0.0213(15) 0.0221(15) 0.0246(15) 0.0041(12) 0.0031(12) 0.0046(12)
C2B 0.0188(17) 0.0309(19) 0.0205(17) 0.0063(15) 0.0008(13) 0.0089(15)
C3B 0.030(2) 0.038(2) 0.0242(19) 0.0065(16) 0.0086(16) 0.0080(17)
C4B 0.035(2) 0.041(2) 0.030(2) 0.0145(18) 0.0098(17) 0.0019(18)
C5B 0.034(2) 0.029(2) 0.031(2) 0.0116(17) 0.0045(16) 0.0006(17)
C6B 0.0248(18) 0.0246(19) 0.0250(18) 0.0066(15) 0.0046(15) 0.0042(15)
C7B 0.0306(19) 0.0281(19) 0.0190(17) 0.0017(15) 0.0042(15) 0.0112(16)
C9B 0.040(2) 0.0217(18) 0.0216(18) 0.0033(15) 0.0102(16) 0.0070(16)
C10B 0.040(2) 0.0232(19) 0.0233(19) 0.0006(15) 0.0060(16) 0.0038(16)
C11B 0.050(3) 0.031(2) 0.034(2) -0.0008(18) 0.0126(19) -0.003(2)
C12B 0.071(3) 0.023(2) 0.041(2) 0.0032(18) 0.020(2) 0.003(2)
C13B 0.065(3) 0.029(2) 0.039(2) 0.0109(18) 0.018(2) 0.018(2)
C14B 0.046(2) 0.028(2) 0.032(2) 0.0033(17) 0.0109(18) 0.0111(18)
N1B 0.0203(14) 0.0238(15) 0.0203(15) 0.0046(12) 0.0017(11) 0.0070(12)
N8B 0.0261(15) 0.0226(15) 0.0209(15) 0.0038(12) 0.0033(12) 0.0054(12)
N15B 0.0327(18) 0.0305(18) 0.0255(17) -0.0014(14) -0.0031(14) 0.0016(14)
C2C 0.0248(18) 0.0220(18) 0.0246(18) 0.0032(15) 0.0064(14) 0.0059(15)
C3C 0.0272(19) 0.0242(19) 0.040(2) 0.0066(17) 0.0102(17) -0.0006(16)
C4C 0.039(2) 0.029(2) 0.042(2) 0.0153(18) 0.0192(19) 0.0037(18)
C5C 0.039(2) 0.030(2) 0.032(2) 0.0147(17) 0.0101(17) 0.0035(18)
C6C 0.0303(19) 0.0278(19) 0.0204(18) 0.0057(15) 0.0063(15) 0.0049(16)
C7C 0.0204(17) 0.0259(19) 0.030(2) 0.0013(16) 0.0005(15) 0.0015(15)
N1C 0.0214(15) 0.0192(15) 0.0247(15) 0.0028(12) 0.0066(12) 0.0022(12)
C1D 0.031(2) 0.041(3) 0.058(3) 0.003(2) 0.006(2) 0.0124(19)
F1D 0.0468(17) 0.070(2) 0.119(3) 0.0133(19) 0.0199(17) 0.0345(16)
F2D 0.081(2) 0.0431(16) 0.082(2) -0.0268(15) -0.0217(17) 0.0208(15)
F3D 0.090(2) 0.0449(17) 0.096(2) 0.0376(17) 0.0133(19) 0.0137(16)
O1D 0.070(2) 0.0420(18) 0.0411(18) -0.0009(15) -0.0133(16) -0.0030(16)
O2D 0.085(3) 0.0464(19) 0.0322(16) 0.0128(14) 0.0147(16) 0.0109(18)
O3D 0.0338(17) 0.0380(18) 0.101(3) -0.0017(18) 0.0168(17) 0.0115(14)
S1D 0.0311(5) 0.0269(5) 0.0323(5) 0.0008(4) 0.0027(4) 0.0034(4)
C1E 0.046(3) 0.035(2) 0.048(3) 0.012(2) 0.011(2) 0.007(2)
F1E 0.074(2) 0.0483(17) 0.116(3) 0.0406(18) 0.0093(19) 0.0216(16)
F2E 0.0524(16) 0.0499(16) 0.0672(18) 0.0138(14) 0.0165(14) -0.0099(13)
F3E 0.081(2) 0.0388(15) 0.0564(18) -0.0132(13) 0.0135(15) 0.0009(14)
O1E 0.0349(15) 0.0515(18) 0.0246(14) 0.0043(13) -0.0014(11) 0.0068(13)
O2E 0.0380(15) 0.0364(15) 0.0253(14) 0.0038(12) 0.0000(11) 0.0131(12)
O3E 0.0314(15) 0.0443(17) 0.0386(16) 0.0052(13) 0.0065(12) 0.0055(13)
S1E 0.0287(5) 0.0295(5) 0.0258(5) 0.0056(4) 0.0019(4) 0.0054(4)

loop_
_atom_type_symbol
_atom_type_description
_atom_type_scat_dispersion_real
_atom_type_scat_dispersion_imag
_atom_type_scat_source
C C 0.0033 0.0016 'International Tables Vol C Tables 4.2.6.8 and 6.1.1.4'
H H 0.0000 0.0000 'International Tables Vol C Tables 4.2.6.8 and 6.1.1.4'
F F 0.0171 0.0103 'International Tables Vol C Tables 4.2.6.8 and 6.1.1.4'
Fe Fe 0.3463 0.8444 'International Tables Vol C Tables 4.2.6.8 and 6.1.1.4'
N N 0.0061 0.0033 'International Tables Vol C Tables 4.2.6.8 and 6.1.1.4'
O O 0.0106 0.0060 'International Tables Vol C Tables 4.2.6.8 and 6.1.1.4'
S S 0.1246 0.1234 'International Tables Vol C Tables 4.2.6.8 and 6.1.1.4'

loop_
_geom_angle_atom_site_label_1
_geom_angle_atom_site_label_2
_geom_angle_atom_site_label_3
_geom_angle
N8A Fe1 N8B 176.70(12)
N8A Fe1 N1B 96.23(12)
N8B Fe1 N1B 80.87(12)
N8A Fe1 N1C 90.63(11)
N8B Fe1 N1C 92.15(12)
N1B Fe1 N1C 172.07(12)
N8A Fe1 N1A 81.28(11)
N8B Fe1 N1A 100.19(12)
N1B Fe1 N1A 88.78(11)
N1C Fe1 N1A 96.22(12)
N8A Fe1 N15A 85.14(11)
N8B Fe1 N15A 93.46(12)
N1B Fe1 N15A 94.23(12)
N1C Fe1 N15A 82.36(12)
N1A Fe1 N15A 166.33(11)
N1A C2A C3A 122.3(3)
N1A C2A C7A 113.5(3)
C3A C2A C7A 124.1(3)
C4A C3A C2A 119.0(3)
C4A C3A H3A 120.5
C2A C3A H3A 120.5
C5A C4A C3A 118.7(3)
C5A C4A H4A 120.7
C3A C4A H4A 120.7
C4A C5A C6A 119.8(3)
C4A C5A H5A 120.1
C6A C5A H5A 120.1
N1A C6A C5A 122.7(3)
N1A C6A H6A 118.7
C5A C6A H6A 118.7
N8A C7A C2A 113.7(3)
N8A C7A H7A 123.2
C2A C7A H7A 123.2
C10A C9A C14A 120.7(3)
C10A C9A N8A 114.0(3)
C14A C9A N8A 125.3(3)
C9A C10A C11A 120.1(3)
C9A C10A N15A 117.0(3)
C11A C10A N15A 122.8(3)
C12A C11A C10A 119.1(4)
C12A C11A H11A 120.4
C10A C11A H11A 120.4
C13A C12A C11A 120.7(3)
C13A C12A H12A 119.6
C11A C12A H12A 119.6
C14A C13A C12A 120.8(3)
C14A C13A H13A 119.6
C12A C13A H13A 119.6
C13A C14A C9A 118.6(3)
C13A C14A H14A 120.7
C9A C14A H14A 120.7
C6A N1A C2A 117.5(3)
C6A N1A Fe1 129.6(2)
C2A N1A Fe1 112.7(2)
C7A N8A C9A 126.0(3)
C7A N8A Fe1 118.7(2)
C9A N8A Fe1 115.4(2)
C10A N15A C7C 113.0(3)
C10A N15A Fe1 108.4(2)
C7C N15A Fe1 107.7(2)
C10A N15A H15A 109.2
C7C N15A H15A 109.2
Fe1 N15A H15A 109.2
N1B C2B C3B 122.7(3)
N1B C2B C7B 112.9(3)
C3B C2B C7B 124.4(3)
C4B C3B C2B 118.9(3)
C4B C3B H3B 120.6
C2B C3B H3B 120.6
C3B C4B C5B 118.8(3)
C3B C4B H4B 120.6
C5B C4B H4B 120.6
C6B C5B C4B 119.4(4)
C6B C5B H5B 120.3
C4B C5B H5B 120.3
N1B C6B C5B 122.5(3)
N1B C6B H6B 118.7
C5B C6B H6B 118.7
N8B C7B C2B 115.7(3)
N8B C7B H7B 122.2
C2B C7B H7B 122.2
C14B C9B C10B 120.7(4)
C14B C9B N8B 121.6(3)
C10B C9B N8B 117.7(3)
C11B C10B C9B 118.6(4)
C11B C10B N15B 121.8(4)
C9B C10B N15B 119.6(3)
C12B C11B C10B 120.5(4)
C12B C11B H11B 119.8
C10B C11B H11B 119.8
C13B C12B C11B 120.5(4)
C13B C12B H12B 119.8
C11B C12B H12B 119.8
C12B C13B C14B 120.0(4)
C12B C13B H13B 120.0
C14B C13B H13B 120.0
C9B C14B C13B 119.8(4)
C9B C14B H14B 120.1
C13B C14B H14B 120.1
C6B N1B C2B 117.7(3)
C6B N1B Fe1 128.1(2)
C2B N1B Fe1 114.1(2)
C7B N8B C9B 118.6(3)
C7B N8B Fe1 116.2(2)
C9B N8B Fe1 125.1(2)
C10B N15B C7C 118.9(3)
C10B N15B H15B 115(3)
C7C N15B H15B 112(2)
N1C C2C C3C 122.0(3)
N1C C2C C7C 114.6(3)
C3C C2C C7C 122.6(3)
C4C C3C C2C 119.2(4)
C4C C3C H3C 120.4
C2C C3C H3C 120.4
C5C C4C C3C 118.8(3)
C5C C4C H4C 120.6
C3C C4C H4C 120.6
C6C C5C C4C 119.3(4)
C6C C5C H5C 120.3
C4C C5C H5C 120.3
N1C C6C C5C 122.4(3)
N1C C6C H6C 118.8
C5C C6C H6C 118.8
N15B C7C C2C 111.3(3)
N15B C7C N15A 109.5(3)
C2C C7C N15A 107.1(3)
N15B C7C H7C 109.6
C2C C7C H7C 109.6
N15A C7C H7C 109.6
C6C N1C C2C 118.2(3)
C6C N1C Fe1 127.1(2)
C2C N1C Fe1 114.7(2)
F1D C1D F2D 108.5(4)
F1D C1D F3D 105.9(4)
F2D C1D F3D 106.1(4)
F1D C1D S1D 113.3(3)
F2D C1D S1D 111.8(3)
F3D C1D S1D 110.8(3)
O3D S1D O1D 116.9(2)
O3D S1D O2D 113.9(2)
O1D S1D O2D 114.4(2)
O3D S1D C1D 103.25(19)
O1D S1D C1D 105.2(2)
O2D S1D C1D 100.5(2)
F2E C1E F1E 107.9(4)
F2E C1E F3E 107.9(4)
F1E C1E F3E 107.7(4)
F2E C1E S1E 112.4(3)
F1E C1E S1E 111.2(3)
F3E C1E S1E 109.6(3)
O3E S1E O1E 115.00(17)
O3E S1E O2E 114.98(17)
O1E S1E O2E 114.81(16)
O3E S1E C1E 103.25(18)
O1E S1E C1E 104.51(19)
O2E S1E C1E 101.91(19)

loop_
_geom_bond_atom_site_label_1
_geom_bond_atom_site_label_2
_geom_bond_distance
Fe1 N8A 1.890(3)
Fe1 N8B 1.944(3)
Fe1 N1B 1.964(3)
Fe1 N1C 1.971(3)
Fe1 N1A 1.974(3)
Fe1 N15A 1.994(3)
C2A N1A 1.364(4)
C2A C3A 1.390(5)
C2A C7A 1.452(5)
C3A C4A 1.384(5)
C3A H3A 0.9500
C4A C5A 1.376(5)
C4A H4A 0.9500
C5A C6A 1.385(5)
C5A H5A 0.9500
C6A N1A 1.341(4)
C6A H6A 0.9500
C7A N8A 1.288(4)
C7A H7A 0.9500
C9A C10A 1.385(5)
C9A C14A 1.403(5)
C9A N8A 1.417(4)
C10A C11A 1.388(5)
C10A N15A 1.468(4)
C11A C12A 1.385(5)
C11A H11A 0.9500
C12A C13A 1.385(6)
C12A H12A 0.9500
C13A C14A 1.378(5)
C13A H13A 0.9500
C14A H14A 0.9500
N15A C7C 1.504(4)
N15A H15A 1.0000
C2B N1B 1.362(4)
C2B C3B 1.388(5)
C2B C7B 1.445(5)
C3B C4B 1.378(5)
C3B H3B 0.9500
C4B C5B 1.390(5)
C4B H4B 0.9500
C5B C6B 1.386(5)
C5B H5B 0.9500
C6B N1B 1.339(4)
C6B H6B 0.9500
C7B N8B 1.291(4)
C7B H7B 0.9500
C9B C14B 1.384(5)
C9B C10B 1.397(5)
C9B N8B 1.439(4)
C10B C11B 1.388(5)
C10B N15B 1.417(5)
C11B C12B 1.386(6)
C11B H11B 0.9500
C12B C13B 1.372(7)
C12B H12B 0.9500
C13B C14B 1.387(6)
C13B H13B 0.9500
C14B H14B 0.9500
N15B C7C 1.453(4)
N15B H15B 0.9999(11)
C2C N1C 1.353(4)
C2C C3C 1.387(5)
C2C C7C 1.503(5)
C3C C4C 1.383(6)
C3C H3C 0.9500
C4C C5C 1.382(6)
C4C H4C 0.9500
C5C C6C 1.381(5)
C5C H5C 0.9500
C6C N1C 1.345(5)
C6C H6C 0.9500
C7C H7C 1.0000
C1D F1D 1.315(5)
C1D F2D 1.317(5)
C1D F3D 1.359(5)
C1D S1D 1.804(4)
O1D S1D 1.426(3)
O2D S1D 1.438(3)
O3D S1D 1.415(3)
C1E F2E 1.322(5)
C1E F1E 1.323(5)
C1E F3E 1.340(5)
C1E S1E 1.826(4)
O1E S1E 1.441(3)
O2E S1E 1.444(3)
O3E S1E 1.437(3)

loop_
_geom_torsion_atom_site_label_1
_geom_torsion_atom_site_label_2
_geom_torsion_atom_site_label_3
_geom_torsion_atom_site_label_4
_geom_torsion
N1A C2A C3A C4A -0.5(5)
C7A C2A C3A C4A 177.4(3)
C2A C3A C4A C5A 1.3(5)
C3A C4A C5A C6A -1.1(5)
C4A C5A C6A N1A 0.2(6)
N1A C2A C7A N8A 4.6(4)
C3A C2A C7A N8A -173.6(3)
C14A C9A C10A C11A 1.2(5)
N8A C9A C10A C11A 178.7(3)
C14A C9A C10A N15A -178.2(3)
N8A C9A C10A N15A -0.7(4)
C9A C10A C11A C12A 0.0(5)
N15A C10A C11A C12A 179.4(3)
C10A C11A C12A C13A -0.6(6)
C11A C12A C13A C14A 0.0(6)
C12A C13A C14A C9A 1.2(6)
C10A C9A C14A C13A -1.8(5)
N8A C9A C14A C13A -179.0(3)
C5A C6A N1A C2A 0.5(5)
C5A C6A N1A Fe1 -173.4(3)
C3A C2A N1A C6A -0.4(5)
C7A C2A N1A C6A -178.5(3)
C3A C2A N1A Fe1 174.5(3)
C7A C2A N1A Fe1 -3.6(3)
C2A C7A N8A C9A 177.7(3)
C2A C7A N8A Fe1 -3.4(4)
C10A C9A N8A C7A 177.9(3)
C14A C9A N8A C7A -4.7(5)
C10A C9A N8A Fe1 -1.0(4)
C14A C9A N8A Fe1 176.4(3)
N1B Fe1 N8A C7A 88.9(3)
N1C Fe1 N8A C7A -95.1(3)
N1A Fe1 N8A C7A 1.1(3)
N15A Fe1 N8A C7A -177.3(3)
N1B Fe1 N8A C9A -92.1(2)
N1C Fe1 N8A C9A 83.9(2)
N1A Fe1 N8A C9A -179.9(2)
N15A Fe1 N8A C9A 1.6(2)
C9A C10A N15A C7C -117.4(3)
C11A C10A N15A C7C 63.2(4)
C9A C10A N15A Fe1 1.9(4)
C11A C10A N15A Fe1 -177.5(3)
N1B C2B C3B C4B 1.7(5)
C7B C2B C3B C4B -176.0(3)
C2B C3B C4B C5B -1.1(6)
C3B C4B C5B C6B 0.0(6)
C4B C5B C6B N1B 0.5(6)
N1B C2B C7B N8B 2.6(4)
C3B C2B C7B N8B -179.6(3)
C14B C9B C10B C11B 0.1(5)
N8B C9B C10B C11B 179.1(3)
C14B C9B C10B N15B -179.9(3)
N8B C9B C10B N15B -0.8(5)
C9B C10B C11B C12B -0.6(6)
N15B C10B C11B C12B 179.4(4)
C10B C11B C12B C13B 0.0(6)
C11B C12B C13B C14B 1.0(6)
C10B C9B C14B C13B 0.9(6)
N8B C9B C14B C13B -178.1(3)
C12B C13B C14B C9B -1.4(6)
C5B C6B N1B C2B 0.1(5)
C5B C6B N1B Fe1 -177.5(3)
C3B C2B N1B C6B -1.2(5)
C7B C2B N1B C6B 176.8(3)
C3B C2B N1B Fe1 176.7(3)
C7B C2B N1B Fe1 -5.4(4)
C2B C7B N8B C9B -173.9(3)
C2B C7B N8B Fe1 1.5(4)
C14B C9B N8B C7B -73.6(4)
C10B C9B N8B C7B 107.4(4)
C14B C9B N8B Fe1 111.4(3)
C10B C9B N8B Fe1 -67.6(4)
C11B C10B N15B C7C -106.5(4)
C9B C10B N15B C7C 73.5(4)
N1C C2C C3C C4C -0.3(5)
C7C C2C C3C C4C -170.3(3)
C2C C3C C4C C5C -0.1(5)
C3C C4C C5C C6C -0.1(6)
C4C C5C C6C N1C 0.9(6)
C10B N15B C7C C2C 14.2(4)
C10B N15B C7C N15A -104.1(4)
N1C C2C C7C N15B -89.8(4)
C3C C2C C7C N15B 80.9(4)
N1C C2C C7C N15A 29.9(4)
C3C C2C C7C N15A -159.4(3)
C10A N15A C7C N15B -158.3(3)
Fe1 N15A C7C N15B 82.0(3)
C10A N15A C7C C2C 80.9(3)
Fe1 N15A C7C C2C -38.9(3)
C5C C6C N1C C2C -1.2(5)
C5C C6C N1C Fe1 176.1(3)
C3C C2C N1C C6C 0.9(5)
C7C C2C N1C C6C 171.7(3)
C3C C2C N1C Fe1 -176.8(3)
C7C C2C N1C Fe1 -6.0(4)
F1D C1D S1D O3D 176.2(4)
F2D C1D S1D O3D 53.2(4)
F3D C1D S1D O3D -64.9(4)
F1D C1D S1D O1D -60.7(4)
F2D C1D S1D O1D 176.3(3)
F3D C1D S1D O1D 58.2(3)
F1D C1D S1D O2D 58.3(4)
F2D C1D S1D O2D -64.7(4)
F3D C1D S1D O2D 177.2(3)
F2E C1E S1E O3E -174.8(3)
F1E C1E S1E O3E -53.8(4)
F3E C1E S1E O3E 65.2(3)
F2E C1E S1E O1E -54.2(4)
F1E C1E S1E O1E 66.9(3)
F3E C1E S1E O1E -174.2(3)
F2E C1E S1E O2E 65.6(3)
F1E C1E S1E O2E -173.3(3)
F3E C1E S1E O2E -54.3(3)
